data_7031216
loop_
_publ_author_name
'Shen, Yali'
'Lu, Jialin'
'Tang, Chunying'
'Fang, Wang'
'Jia, Dingxian'
'Zhang, Yong'

_publ_section_title
;
 Syntheses and properties of 2-D and 3-D Pb-Ag heterometallic iodides
 decorated with ethylene polyamines at the Pb(ii) center.
;
_journal_issue 24
_journal_name_full 'Dalton transactions (Cambridge, England : 2003)'
_journal_page_first 9116
_journal_page_last 9125
_journal_paper_doi 10.1039/c4dt00358f
_journal_volume 43
_journal_year 2014
_chemical_formula_moiety 'C6 H18 Ag I3 N4 Pb'
_chemical_formula_sum 'C6 H18 Ag I3 N4 Pb'
_chemical_formula_weight 842.00
_chemical_name_systematic
; 
 ? 
;
_space_group_IT_number 14
_symmetry_cell_setting monoclinic
_symmetry_Int_Tables_number 14
_symmetry_space_group_name_Hall '-P 2ybc'
_symmetry_space_group_name_H-M 'P 1 21/c 1'
_atom_sites_solution_hydrogens geom
_atom_sites_solution_primary direct
_atom_sites_solution_secondary difmap
_audit_creation_method SHELXL-97
_cell_angle_alpha 90.00
_cell_angle_beta 106.311(6)
_cell_angle_gamma 90.00
_cell_formula_units_Z 4
_cell_length_a 12.280(3)
_cell_length_b 8.194(2)
_cell_length_c 16.847(4)
_cell_measurement_reflns_used 5099
_cell_measurement_temperature 223(2)
_cell_measurement_theta_max 25.35
_cell_measurement_theta_min 3.0
_cell_volume 1627.0(7)
_computing_cell_refinement CrystalClear
_computing_data_collection CrystalClear
_computing_data_reduction CrystalStructure
_computing_structure_refinement 'SHELXL-97 (Sheldrick, 1997)'
_computing_structure_solution 'SHELXS-97 (Sheldrick, 1990)'
_diffrn_ambient_temperature 223(2)
_diffrn_detector_area_resol_mean 14.63
_diffrn_measured_fraction_theta_full 0.991
_diffrn_measured_fraction_theta_max 0.991
_diffrn_measurement_device_type 'Rigaku Saturn'
_diffrn_measurement_method \w
_diffrn_radiation_monochromator graphite
_diffrn_radiation_source 'fine-focus sealed tube'
_diffrn_radiation_type MoK\a
_diffrn_radiation_wavelength 0.71073
_diffrn_reflns_av_R_equivalents 0.0611
_diffrn_reflns_av_sigmaI/netI 0.0527
_diffrn_reflns_limit_h_max 12
_diffrn_reflns_limit_h_min -14
_diffrn_reflns_limit_k_max 8
_diffrn_reflns_limit_k_min -9
_diffrn_reflns_limit_l_max 20
_diffrn_reflns_limit_l_min -19
_diffrn_reflns_number 8006
_diffrn_reflns_theta_full 25.35
_diffrn_reflns_theta_max 25.35
_diffrn_reflns_theta_min 3.03
_exptl_absorpt_coefficient_mu 17.213
_exptl_absorpt_correction_T_max 0.2779
_exptl_absorpt_correction_T_min 0.1302
_exptl_absorpt_correction_type multi-scan
_exptl_absorpt_process_details 'Jacobson, R. (1998) Private communication'
_exptl_crystal_colour 'pale yellow'
_exptl_crystal_density_diffrn 3.438
_exptl_crystal_density_method 'not measured'
_exptl_crystal_description prism
_exptl_crystal_F_000 1480
_exptl_crystal_size_max 0.20
_exptl_crystal_size_mid 0.18
_exptl_crystal_size_min 0.10
_refine_diff_density_max 2.020
_refine_diff_density_min -1.298
_refine_diff_density_rms 0.287
_refine_ls_extinction_method none
_refine_ls_goodness_of_fit_ref 1.082
_refine_ls_hydrogen_treatment constr
_refine_ls_matrix_type full
_refine_ls_number_parameters 119
_refine_ls_number_reflns 2956
_refine_ls_number_restraints 3
_refine_ls_restrained_S_all 1.082
_refine_ls_R_factor_all 0.0608
_refine_ls_R_factor_gt 0.0524
_refine_ls_shift/su_max 0.001
_refine_ls_shift/su_mean 0.000
_refine_ls_structure_factor_coef Fsqd
_refine_ls_weighting_details 'calc w=1/[\s^2^(Fo^2^)+(0.1460P)^2^+0.0000P] where P=(Fo^2^+2Fc^2^)/3'
_refine_ls_weighting_scheme calc
_refine_ls_wR_factor_gt 0.1582
_refine_ls_wR_factor_ref 0.1464
_reflns_number_gt 2520
_reflns_number_total 2956
_reflns_threshold_expression >2sigma(I)
_cod_data_source_file c4dt00358f2.cif
_cod_data_source_block shelxl
_cod_original_cell_volume 1626.9(7)
_cod_original_sg_symbol_H-M 'P 21/c'
_cod_database_code 7031216

loop_
_symmetry_equiv_pos_as_xyz
'x, y, z'
'-x, y+1/2, -z+1/2'
'-x, -y, -z'
'x, -y-1/2, z-1/2'

loop_
_atom_site_label
_atom_site_type_symbol
_atom_site_fract_x
_atom_site_fract_y
_atom_site_fract_z
_atom_site_U_iso_or_equiv
_atom_site_adp_type
_atom_site_occupancy
_atom_site_symmetry_multiplicity
_atom_site_calc_flag
_atom_site_refinement_flags
Ag1 Ag 0.62015(13) 0.05636(16) 0.55066(8) 0.0394(4) Uani 1 1 d .
Pb1 Pb 0.36532(6) 0.44814(7) 0.68794(4) 0.0303(3) Uani 1 1 d .
I1 I 0.49903(11) 0.20818(12) 0.39689(6) 0.0360(4) Uani 1 1 d .
I2 I 0.84340(12) -0.01503(15) 0.55158(7) 0.0421(4) Uani 1 1 d .
I3 I 0.62232(11) 0.28809(12) 0.67704(6) 0.0347(4) Uani 1 1 d .
N1 N 0.3093(15) 0.1490(18) 0.6760(10) 0.050(4) Uani 1 1 d D
H1A H 0.3161 0.1098 0.6270 0.060 Uiso 1 1 calc R
H1B H 0.3588 0.0927 0.7173 0.060 Uiso 1 1 calc R
N2 N 0.1911(14) 0.3942(17) 0.7385(8) 0.037(4) Uani 1 1 d .
H2 H 0.2048 0.4457 0.7889 0.045 Uiso 1 1 calc R
N3 N 0.1917(15) 0.6166(17) 0.6059(9) 0.039(4) Uani 1 1 d .
H3 H 0.2176 0.7201 0.6003 0.047 Uiso 1 1 calc R
N4 N 0.3253(15) 0.398(2) 0.5355(9) 0.049(2) Uani 1 1 d D
H4A H 0.3916 0.4048 0.5215 0.056 Uiso 1 1 calc R
H4B H 0.2980 0.2950 0.5241 0.056 Uiso 1 1 calc R
C1 C 0.1904(17) 0.117(2) 0.6805(13) 0.047(5) Uani 1 1 d D
H1C H 0.1802 0.0007 0.6900 0.057 Uiso 1 1 calc R
H1D H 0.1351 0.1491 0.6286 0.057 Uiso 1 1 calc R
C2 C 0.174(2) 0.221(2) 0.7542(11) 0.048(2) Uani 1 1 d .
H2A H 0.0969 0.2045 0.7594 0.056 Uiso 1 1 calc R
H2B H 0.2281 0.1864 0.8060 0.056 Uiso 1 1 calc R
C3 C 0.0848(16) 0.4673(19) 0.6851(12) 0.039(4) Uani 1 1 d D
H3A H 0.0305 0.4829 0.7174 0.047 Uiso 1 1 calc R
H3B H 0.0506 0.3932 0.6393 0.047 Uiso 1 1 calc R
C4 C 0.1099(17) 0.6319(19) 0.6508(12) 0.043(4) Uani 1 1 d D
H4C H 0.0396 0.6766 0.6144 0.051 Uiso 1 1 calc R
H4D H 0.1381 0.7085 0.6967 0.051 Uiso 1 1 calc R
C5 C 0.147(2) 0.551(2) 0.5227(12) 0.046(2) Uani 1 1 d .
H5A H 0.0931 0.6285 0.4886 0.056 Uiso 1 1 calc R
H5B H 0.1056 0.4491 0.5253 0.056 Uiso 1 1 calc R
C6 C 0.2415(17) 0.517(2) 0.4832(11) 0.047(2) Uani 1 1 d D
H6A H 0.2095 0.4711 0.4277 0.056 Uiso 1 1 calc R
H6B H 0.2801 0.6190 0.4777 0.056 Uiso 1 1 calc R

loop_
_atom_site_aniso_label
_atom_site_aniso_U_11
_atom_site_aniso_U_22
_atom_site_aniso_U_33
_atom_site_aniso_U_23
_atom_site_aniso_U_13
_atom_site_aniso_U_12
Ag1 0.0496(10) 0.0364(8) 0.0360(8) 0.0008(5) 0.0185(7) -0.0002(6)
Pb1 0.0359(5) 0.0291(4) 0.0281(4) -0.0022(2) 0.0126(3) 0.0000(2)
I1 0.0481(8) 0.0334(6) 0.0276(6) 0.0037(4) 0.0124(5) -0.0072(5)
I2 0.0485(8) 0.0445(7) 0.0390(7) -0.0018(5) 0.0218(6) 0.0026(5)
I3 0.0484(8) 0.0293(6) 0.0311(6) -0.0011(4) 0.0190(5) 0.0033(5)
N1 0.080(14) 0.033(8) 0.037(8) 0.001(6) 0.017(8) 0.004(8)
N2 0.059(11) 0.031(7) 0.027(7) 0.005(6) 0.021(7) 0.011(7)
N3 0.058(11) 0.029(7) 0.031(7) -0.001(6) 0.010(7) -0.006(7)
N4 0.060(7) 0.052(5) 0.035(4) 0.003(4) 0.011(4) -0.008(5)
C1 0.067(15) 0.031(9) 0.052(11) -0.004(8) 0.029(11) -0.011(9)
C2 0.059(7) 0.048(5) 0.038(4) 0.004(4) 0.012(4) -0.011(5)
C3 0.031(10) 0.043(10) 0.038(10) -0.009(7) -0.001(8) 0.010(8)
C4 0.042(12) 0.037(10) 0.046(10) 0.002(8) 0.007(9) 0.009(8)
C5 0.054(7) 0.047(5) 0.033(4) 0.002(4) 0.010(4) -0.009(5)
C6 0.055(7) 0.050(5) 0.036(4) 0.001(4) 0.014(4) -0.011(5)

loop_
_atom_type_symbol
_atom_type_description
_atom_type_scat_dispersion_real
_atom_type_scat_dispersion_imag
_atom_type_scat_source
C C 0.0033 0.0016 'International Tables Vol C Tables 4.2.6.8 and 6.1.1.4'
H H 0.0000 0.0000 'International Tables Vol C Tables 4.2.6.8 and 6.1.1.4'
N N 0.0061 0.0033 'International Tables Vol C Tables 4.2.6.8 and 6.1.1.4'
I I -0.4742 1.8119 'International Tables Vol C Tables 4.2.6.8 and 6.1.1.4'
Ag Ag -0.8971 1.1015 'International Tables Vol C Tables 4.2.6.8 and 6.1.1.4'
Pb Pb -3.3944 10.1111 'International Tables Vol C Tables 4.2.6.8 and 6.1.1.4'

loop_
_geom_angle_atom_site_label_1
_geom_angle_atom_site_label_2
_geom_angle_atom_site_label_3
_geom_angle
_geom_angle_site_symmetry_1
_geom_angle_site_symmetry_3
I2 Ag1 I3 109.38(6) . .
I2 Ag1 I1 110.64(6) . .
I3 Ag1 I1 106.16(6) . .
I2 Ag1 I1 114.90(6) . 3_656
I3 Ag1 I1 99.84(5) . 3_656
I1 Ag1 I1 114.89(6) . 3_656
I2 Ag1 Ag1 135.96(8) . 3_656
I3 Ag1 Ag1 114.66(8) . 3_656
I1 Ag1 Ag1 57.55(5) . 3_656
I1 Ag1 Ag1 57.33(5) 3_656 3_656
N4 Pb1 N1 77.9(5) . .
N4 Pb1 N2 111.8(5) . .
N1 Pb1 N2 68.0(5) . .
N4 Pb1 N3 69.3(5) . .
N1 Pb1 N3 108.0(5) . .
N2 Pb1 N3 68.2(5) . .
Ag1 I1 Ag1 65.11(6) . 3_656
C1 N1 Pb1 114.1(10) . .
C1 N1 H1A 108.7 . .
Pb1 N1 H1A 108.7 . .
C1 N1 H1B 108.7 . .
Pb1 N1 H1B 108.7 . .
H1A N1 H1B 107.6 . .
C2 N2 C3 110.5(16) . .
C2 N2 Pb1 113.9(12) . .
C3 N2 Pb1 113.8(10) . .
C2 N2 H2 106.0 . .
C3 N2 H2 106.0 . .
Pb1 N2 H2 106.0 . .
C4 N3 C5 114.2(16) . .
C4 N3 Pb1 111.2(11) . .
C5 N3 Pb1 110.3(12) . .
C4 N3 H3 106.9 . .
C5 N3 H3 106.9 . .
Pb1 N3 H3 106.9 . .
C6 N4 Pb1 113.5(11) . .
C6 N4 H4A 108.9 . .
Pb1 N4 H4A 108.9 . .
C6 N4 H4B 108.9 . .
Pb1 N4 H4B 108.9 . .
H4A N4 H4B 107.7 . .
N1 C1 C2 106.9(15) . .
N1 C1 H1C 110.3 . .
C2 C1 H1C 110.3 . .
N1 C1 H1D 110.3 . .
C2 C1 H1D 110.3 . .
H1C C1 H1D 108.6 . .
N2 C2 C1 108.9(14) . .
N2 C2 H2A 109.9 . .
C1 C2 H2A 109.9 . .
N2 C2 H2B 109.9 . .
C1 C2 H2B 109.9 . .
H2A C2 H2B 108.3 . .
N2 C3 C4 110.3(15) . .
N2 C3 H3A 109.6 . .
C4 C3 H3A 109.6 . .
N2 C3 H3B 109.6 . .
C4 C3 H3B 109.6 . .
H3A C3 H3B 108.1 . .
N3 C4 C3 111.7(15) . .
N3 C4 H4C 109.3 . .
C3 C4 H4C 109.3 . .
N3 C4 H4D 109.3 . .
C3 C4 H4D 109.3 . .
H4C C4 H4D 107.9 . .
N3 C5 C6 111.1(18) . .
N3 C5 H5A 109.4 . .
C6 C5 H5A 109.4 . .
N3 C5 H5B 109.4 . .
C6 C5 H5B 109.4 . .
H5A C5 H5B 108.0 . .
N4 C6 C5 110.0(15) . .
N4 C6 H6A 109.7 . .
C5 C6 H6A 109.7 . .
N4 C6 H6B 109.7 . .
C5 C6 H6B 109.7 . .
H6A C6 H6B 108.2 . .

loop_
_geom_bond_atom_site_label_1
_geom_bond_atom_site_label_2
_geom_bond_distance
_geom_bond_site_symmetry_2
Ag1 I2 2.799(2) .
Ag1 I3 2.8473(17) .
Ag1 I1 2.8821(18) .
Ag1 I1 2.8892(18) 3_656
Ag1 Ag1 3.106(3) 3_656
Pb1 N4 2.509(15) .
Pb1 N1 2.538(15) .
Pb1 N2 2.554(15) .
Pb1 N3 2.589(16) .
I1 Ag1 2.8892(18) 3_656
N1 C1 1.506(17) .
N1 H1A 0.9100 .
N1 H1B 0.9100 .
N2 C2 1.47(2) .
N2 C3 1.49(2) .
N2 H2 0.9200 .
N3 C4 1.42(3) .
N3 C5 1.46(2) .
N3 H3 0.9200 .
N4 C6 1.507(17) .
N4 H4A 0.9100 .
N4 H4B 0.9100 .
C1 C2 1.57(3) .
C1 H1C 0.9800 .
C1 H1D 0.9800 .
C2 H2A 0.9800 .
C2 H2B 0.9800 .
C3 C4 1.532(16) .
C3 H3A 0.9800 .
C3 H3B 0.9800 .
C4 H4C 0.9800 .
C4 H4D 0.9800 .
C5 C6 1.52(3) .
C5 H5A 0.9800 .
C5 H5B 0.9800 .
C6 H6A 0.9800 .
C6 H6B 0.9800 .

loop_
_geom_hbond_atom_site_label_D
_geom_hbond_atom_site_label_H
_geom_hbond_atom_site_label_A
_geom_hbond_distance_DH
_geom_hbond_distance_HA
_geom_hbond_distance_DA
_geom_hbond_angle_DHA
_geom_hbond_site_symmetry_A
N4 H4B I2 0.91 2.94 3.820(17) 162.5 3_656
N4 H4A I1 0.91 3.21 3.902(17) 134.5 .
N2 H2 I2 0.92 2.93 3.752(13) 149.9 2_656
N1 H1B I3 0.91 3.04 3.797(15) 142.2 2_646
N1 H1A I2 0.91 3.19 3.922(16) 138.8 3_656

loop_
_geom_torsion_atom_site_label_1
_geom_torsion_atom_site_label_2
_geom_torsion_atom_site_label_3
_geom_torsion_atom_site_label_4
_geom_torsion
_geom_torsion_site_symmetry_1
_geom_torsion_site_symmetry_4
I2 Ag1 I1 Ag1 132.12(8) . 3_656
I3 Ag1 I1 Ag1 -109.30(8) . 3_656
I1 Ag1 I1 Ag1 0.0 3_656 3_656
N4 Pb1 N1 C1 -102.6(13) . .
N2 Pb1 N1 C1 17.1(12) . .
N3 Pb1 N1 C1 -39.4(13) . .
N4 Pb1 N2 C2 81.8(12) . .
N1 Pb1 N2 C2 15.7(12) . .
N3 Pb1 N2 C2 137.0(13) . .
N4 Pb1 N2 C3 -46.1(12) . .
N1 Pb1 N2 C3 -112.2(12) . .
N3 Pb1 N2 C3 9.1(10) . .
N4 Pb1 N3 C4 145.9(12) . .
N1 Pb1 N3 C4 76.9(12) . .
N2 Pb1 N3 C4 20.5(11) . .
N4 Pb1 N3 C5 18.1(12) . .
N1 Pb1 N3 C5 -50.9(13) . .
N2 Pb1 N3 C5 -107.3(12) . .
N1 Pb1 N4 C6 126.6(13) . .
N2 Pb1 N4 C6 66.4(13) . .
N3 Pb1 N4 C6 11.8(12) . .
Pb1 N1 C1 C2 -45.3(17) . .
C3 N2 C2 C1 84.5(19) . .
Pb1 N2 C2 C1 -45.1(19) . .
N1 C1 C2 N2 59(2) . .
C2 N2 C3 C4 -165.5(15) . .
Pb1 N2 C3 C4 -35.9(16) . .
C5 N3 C4 C3 78(2) . .
Pb1 N3 C4 C3 -47.8(17) . .
N2 C3 C4 N3 57(2) . .
C4 N3 C5 C6 -172.4(14) . .
Pb1 N3 C5 C6 -46.3(17) . .
Pb1 N4 C6 C5 -39.9(19) . .
N3 C5 C6 N4 59(2) . .
